data_4103922
loop_
_publ_author_name
'Takashi Hirano'
'Yosuke Hasumi'
'Kazuhiro Ohtsuka'
'Shojiro Maki'
'Haruki Niwa'
'Minoru Yamaji'
'Daisuke Hashizume'

_publ_section_title
;
 Spectroscopic Studies of the Light-Color Modulation Mechanism of Firefly
 (Beetle) Bioluminescence
;
_journal_name_full 'Journal of the American Chemical Society'
_journal_page_first 2385
_journal_page_last 2396
_journal_paper_doi 10.1021/ja808836b
_journal_volume 131
_journal_year 2009
_chemical_formula_moiety 'C13 H12 N2 O2 S2'
_chemical_formula_sum 'C13 H12 N2 O2 S2'
_chemical_formula_weight 292.37
_chemical_name_systematic
; 
 ? 
;
_space_group_IT_number 2
_symmetry_cell_setting triclinic
_symmetry_space_group_name_Hall '-P 1'
_symmetry_space_group_name_H-M 'P -1'
_atom_sites_solution_hydrogens difmap
_atom_sites_solution_primary direct
_atom_sites_solution_secondary difmap
_audit_creation_method SHELXL-97
_cell_angle_alpha 101.436(6)
_cell_angle_beta 101.429(8)
_cell_angle_gamma 96.340(13)
_cell_formula_units_Z 4
_cell_length_a 6.8862(14)
_cell_length_b 12.4986(17)
_cell_length_c 16.205(3)
_cell_measurement_reflns_used 35294
_cell_measurement_temperature 90
_cell_measurement_theta_max 31.10
_cell_measurement_theta_min 1.89
_cell_volume 1323.6(4)
_computing_cell_refinement HKL2000
_computing_data_collection CrystalClear
_computing_data_reduction HKL2000
_computing_molecular_graphics 'ORTEP-3 for Windows'
_computing_publication_material SHELXL-97
_computing_structure_refinement SHELXL-97
_computing_structure_solution SIR-2004
_diffrn_ambient_temperature 90
_diffrn_detector_area_resol_mean 28.5714
_diffrn_measured_fraction_theta_full 0.987
_diffrn_measured_fraction_theta_max 0.987
_diffrn_measurement_device_type 'Rigaku AFC-8 with Saturn70 CCD'
_diffrn_measurement_method \w-scan
_diffrn_radiation_monochromator confocal
_diffrn_radiation_source 'fine-focus rotating anode'
_diffrn_radiation_type MoK\a
_diffrn_radiation_wavelength 0.71073
_diffrn_reflns_av_R_equivalents 0.0909
_diffrn_reflns_av_sigmaI/netI 0.0730
_diffrn_reflns_limit_h_max 9
_diffrn_reflns_limit_h_min -9
_diffrn_reflns_limit_k_max 18
_diffrn_reflns_limit_k_min -18
_diffrn_reflns_limit_l_max 23
_diffrn_reflns_limit_l_min -23
_diffrn_reflns_number 35294
_diffrn_reflns_theta_full 31.10
_diffrn_reflns_theta_max 31.10
_diffrn_reflns_theta_min 1.89
_diffrn_standards_number 0
_exptl_absorpt_coefficient_mu 0.400
_exptl_absorpt_correction_type none
_exptl_absorpt_process_details
;
Absorption corrections were not applied.
;
_exptl_crystal_colour yellow
_exptl_crystal_density_diffrn 1.467
_exptl_crystal_density_method 'not measured'
_exptl_crystal_description needle
_exptl_crystal_F_000 608
_exptl_crystal_size_max 0.41
_exptl_crystal_size_mid 0.04
_exptl_crystal_size_min 0.02
_refine_diff_density_max 0.897
_refine_diff_density_min -0.564
_refine_diff_density_rms 0.096
_refine_ls_extinction_method none
_refine_ls_goodness_of_fit_ref 1.021
_refine_ls_hydrogen_treatment constr
_refine_ls_matrix_type full
_refine_ls_number_parameters 355
_refine_ls_number_reflns 8393
_refine_ls_number_restraints 0
_refine_ls_restrained_S_all 1.021
_refine_ls_R_factor_all 0.1011
_refine_ls_R_factor_gt 0.0586
_refine_ls_shift/su_max 0.000
_refine_ls_shift/su_mean 0.000
_refine_ls_structure_factor_coef Fsqd
_refine_ls_weighting_details 'calc w=1/[\s^2^(Fo^2^)+(0.0944P)^2^+0.3500P] where P=(Fo^2^+2Fc^2^)/3'
_refine_ls_weighting_scheme calc
_refine_ls_wR_factor_gt 0.1511
_refine_ls_wR_factor_ref 0.1760
_reflns_number_gt 5395
_reflns_number_total 8393
_reflns_threshold_expression I>2\s(I)
_cod_data_source_file ja808836b_si_003.cif
_cod_data_source_block 1-OCH3
_cod_database_code 4103922

loop_
_symmetry_equiv_pos_as_xyz
'x, y, z'
'-x, -y, -z'

loop_
_atom_site_label
_atom_site_type_symbol
_atom_site_fract_x
_atom_site_fract_y
_atom_site_fract_z
_atom_site_U_iso_or_equiv
_atom_site_adp_type
_atom_site_occupancy
_atom_site_symmetry_multiplicity
_atom_site_calc_flag
_atom_site_refinement_flags
S1A S 0.59068(10) 0.21236(6) 0.78232(4) 0.02860(16) Uani 1 1 d .
S2A S 0.50246(10) 0.38919(5) 0.57185(4) 0.02547(15) Uani 1 1 d .
O1A O 0.7167(3) 0.51583(18) 0.90815(13) 0.0402(5) Uani 1 1 d .
O2A O 0.2875(3) 0.20151(16) 0.24181(12) 0.0297(4) Uani 1 1 d .
N1A N 0.6214(3) 0.41942(19) 0.76581(15) 0.0284(5) Uani 1 1 d .
N2A N 0.4865(3) 0.18421(18) 0.58594(14) 0.0252(4) Uani 1 1 d .
C1A C 0.5801(4) 0.3165(2) 0.72448(17) 0.0243(5) Uani 1 1 d .
C2A C 0.6711(4) 0.4282(2) 0.85600(18) 0.0290(6) Uani 1 1 d .
C3A C 0.6608(4) 0.3171(2) 0.88408(17) 0.0278(5) Uani 1 1 d .
C4A C 0.5250(4) 0.2859(2) 0.63075(16) 0.0253(5) Uani 1 1 d .
C5A C 0.4359(4) 0.1818(2) 0.49854(16) 0.0236(5) Uani 1 1 d .
C6A C 0.3844(4) 0.0866(2) 0.43077(17) 0.0252(5) Uani 1 1 d .
H6A H 0.3828 0.0154 0.4431 0.030 Uiso 1 1 calc R
C7A C 0.3368(4) 0.0973(2) 0.34715(17) 0.0258(5) Uani 1 1 d .
H7A H 0.3019 0.0330 0.3014 0.031 Uiso 1 1 calc R
C8A C 0.3387(4) 0.2028(2) 0.32784(17) 0.0247(5) Uani 1 1 d .
C9A C 0.3884(4) 0.2987(2) 0.39295(16) 0.0247(5) Uani 1 1 d .
H9A H 0.3893 0.3697 0.3801 0.030 Uiso 1 1 calc R
C10A C 0.4370(4) 0.2863(2) 0.47795(16) 0.0230(5) Uani 1 1 d .
C11A C 0.4987(4) 0.3103(2) 0.93655(17) 0.0309(6) Uani 1 1 d .
H11A H 0.3671 0.3091 0.8994 0.046 Uiso 1 1 calc R
H11B H 0.5272 0.3748 0.9851 0.046 Uiso 1 1 calc R
H11C H 0.4983 0.2427 0.9586 0.046 Uiso 1 1 calc R
C12A C 0.8651(4) 0.3061(2) 0.93670(18) 0.0319(6) Uani 1 1 d .
H12A H 0.9635 0.3054 0.9005 0.048 Uiso 1 1 calc R
H12B H 0.8543 0.2371 0.9567 0.048 Uiso 1 1 calc R
H12C H 0.9085 0.3688 0.9867 0.048 Uiso 1 1 calc R
C13A C 0.3023(4) 0.3057(2) 0.21739(18) 0.0329(6) Uani 1 1 d .
H13A H 0.2670 0.2933 0.1542 0.049 Uiso 1 1 calc R
H13B H 0.4400 0.3450 0.2393 0.049 Uiso 1 1 calc R
H13C H 0.2101 0.3501 0.2420 0.049 Uiso 1 1 calc R
S1B S 0.78828(10) 0.04539(5) 0.26819(4) 0.02837(16) Uani 1 1 d .
S2B S 0.93462(9) 0.35884(5) 0.46201(4) 0.02429(15) Uani 1 1 d .
N1B N 0.8273(3) 0.25812(18) 0.26635(14) 0.0260(4) Uani 1 1 d .
N2B N 0.9165(3) 0.14783(18) 0.45684(14) 0.0242(4) Uani 1 1 d .
O1B O 0.7576(3) 0.25050(18) 0.11950(13) 0.0412(5) Uani 1 1 d .
O2B O 1.1243(3) 0.38133(15) 0.79569(11) 0.0272(4) Uani 1 1 d .
C1B C 0.8392(4) 0.1868(2) 0.31485(16) 0.0237(5) Uani 1 1 d .
C2B C 0.7743(4) 0.2030(2) 0.17855(17) 0.0293(6) Uani 1 1 d .
C3B C 0.7350(4) 0.0753(2) 0.16133(16) 0.0269(5) Uani 1 1 d .
C4B C 0.8950(4) 0.2196(2) 0.40848(16) 0.0239(5) Uani 1 1 d .
C5B C 0.9694(4) 0.2013(2) 0.54264(16) 0.0227(5) Uani 1 1 d .
C6B C 1.0059(4) 0.1490(2) 0.61216(17) 0.0254(5) Uani 1 1 d .
H6B H 0.9973 0.0709 0.6023 0.031 Uiso 1 1 calc R
C7B C 1.0542(4) 0.2134(2) 0.69470(17) 0.0253(5) Uani 1 1 d .
H7B H 1.0766 0.1790 0.7423 0.030 Uiso 1 1 calc R
C8B C 1.0714(4) 0.3294(2) 0.71040(16) 0.0247(5) Uani 1 1 d .
C9B C 1.0372(4) 0.3840(2) 0.64300(16) 0.0241(5) Uani 1 1 d .
H9B H 1.0482 0.4622 0.6535 0.029 Uiso 1 1 calc R
C10B C 0.9861(3) 0.3177(2) 0.55912(16) 0.0229(5) Uani 1 1 d .
C11B C 0.5126(4) 0.0358(2) 0.11646(18) 0.0318(6) Uani 1 1 d .
H11D H 0.4285 0.0626 0.1559 0.048 Uiso 1 1 calc R
H11E H 0.4868 -0.0452 0.1007 0.048 Uiso 1 1 calc R
H11F H 0.4807 0.0647 0.0642 0.048 Uiso 1 1 calc R
C12B C 0.8736(4) 0.0258(3) 0.10630(18) 0.0344(6) Uani 1 1 d .
H12D H 1.0136 0.0536 0.1364 0.052 Uiso 1 1 calc R
H12E H 0.8469 0.0471 0.0506 0.052 Uiso 1 1 calc R
H12F H 0.8492 -0.0549 0.0967 0.052 Uiso 1 1 calc R
C13B C 1.1597(4) 0.5001(2) 0.81727(17) 0.0302(6) Uani 1 1 d .
H13D H 1.2030 0.5265 0.8801 0.045 Uiso 1 1 calc R
H13E H 1.0357 0.5278 0.7964 0.045 Uiso 1 1 calc R
H13F H 1.2645 0.5269 0.7900 0.045 Uiso 1 1 calc R

loop_
_atom_site_aniso_label
_atom_site_aniso_U_11
_atom_site_aniso_U_22
_atom_site_aniso_U_33
_atom_site_aniso_U_23
_atom_site_aniso_U_13
_atom_site_aniso_U_12
S1A 0.0317(4) 0.0276(3) 0.0248(3) 0.0050(2) 0.0046(3) 0.0027(3)
S2A 0.0258(3) 0.0235(3) 0.0252(3) 0.0031(2) 0.0044(2) 0.0028(2)
O1A 0.0509(13) 0.0329(11) 0.0300(11) -0.0001(9) 0.0046(9) -0.0002(9)
O2A 0.0364(10) 0.0301(10) 0.0225(9) 0.0065(8) 0.0048(8) 0.0064(8)
N1A 0.0252(11) 0.0286(12) 0.0280(11) 0.0024(9) 0.0038(9) 0.0016(9)
N2A 0.0202(10) 0.0275(11) 0.0259(11) 0.0051(9) 0.0021(8) 0.0027(8)
C1A 0.0191(11) 0.0265(12) 0.0265(12) 0.0048(10) 0.0045(9) 0.0041(9)
C2A 0.0264(13) 0.0312(14) 0.0265(13) 0.0017(11) 0.0047(10) 0.0031(10)
C3A 0.0280(13) 0.0318(14) 0.0220(12) 0.0044(10) 0.0045(10) 0.0029(10)
C4A 0.0201(12) 0.0290(13) 0.0259(12) 0.0049(10) 0.0044(10) 0.0039(10)
C5A 0.0190(11) 0.0247(12) 0.0256(12) 0.0039(10) 0.0039(9) 0.0025(9)
C6A 0.0225(12) 0.0224(12) 0.0284(13) 0.0031(10) 0.0032(10) 0.0034(9)
C7A 0.0221(12) 0.0247(12) 0.0275(13) 0.0017(10) 0.0026(10) 0.0038(9)
C8A 0.0210(12) 0.0274(12) 0.0254(12) 0.0049(10) 0.0049(9) 0.0054(10)
C9A 0.0229(12) 0.0248(12) 0.0270(12) 0.0074(10) 0.0049(10) 0.0044(9)
C10A 0.0207(11) 0.0230(11) 0.0247(12) 0.0047(9) 0.0051(9) 0.0018(9)
C11A 0.0278(13) 0.0388(15) 0.0259(13) 0.0067(11) 0.0053(11) 0.0067(11)
C12A 0.0280(13) 0.0394(15) 0.0267(13) 0.0069(11) 0.0037(11) 0.0039(11)
C13A 0.0365(15) 0.0341(15) 0.0307(14) 0.0131(12) 0.0077(12) 0.0060(12)
S1B 0.0328(4) 0.0246(3) 0.0239(3) 0.0029(2) 0.0004(3) 0.0037(3)
S2B 0.0259(3) 0.0235(3) 0.0221(3) 0.0042(2) 0.0035(2) 0.0029(2)
N1B 0.0278(11) 0.0253(11) 0.0238(10) 0.0048(8) 0.0041(9) 0.0032(9)
N2B 0.0214(10) 0.0262(11) 0.0228(10) 0.0030(8) 0.0032(8) 0.0022(8)
O1B 0.0610(14) 0.0357(11) 0.0247(10) 0.0086(9) 0.0053(10) 0.0037(10)
O2B 0.0307(10) 0.0268(9) 0.0213(9) 0.0027(7) 0.0031(7) 0.0025(7)
C1B 0.0185(11) 0.0251(12) 0.0259(12) 0.0035(10) 0.0037(9) 0.0026(9)
C2B 0.0314(14) 0.0296(14) 0.0249(13) 0.0044(10) 0.0041(11) 0.0035(11)
C3B 0.0282(13) 0.0279(13) 0.0214(12) 0.0030(10) 0.0012(10) 0.0027(10)
C4B 0.0198(11) 0.0256(12) 0.0236(12) 0.0018(9) 0.0035(9) 0.0017(9)
C5B 0.0203(11) 0.0230(12) 0.0224(11) 0.0024(9) 0.0036(9) 0.0010(9)
C6B 0.0220(12) 0.0263(12) 0.0274(12) 0.0063(10) 0.0040(10) 0.0033(9)
C7B 0.0233(12) 0.0278(13) 0.0261(12) 0.0098(10) 0.0046(10) 0.0046(10)
C8B 0.0211(12) 0.0299(13) 0.0209(11) 0.0028(10) 0.0031(9) 0.0033(10)
C9B 0.0231(12) 0.0247(12) 0.0236(12) 0.0045(9) 0.0048(9) 0.0025(9)
C10B 0.0186(11) 0.0262(12) 0.0222(11) 0.0036(9) 0.0029(9) 0.0035(9)
C11B 0.0269(13) 0.0384(15) 0.0256(13) 0.0035(11) 0.0005(11) 0.0023(11)
C12B 0.0299(14) 0.0405(16) 0.0284(14) -0.0014(12) 0.0051(11) 0.0069(12)
C13B 0.0319(14) 0.0291(13) 0.0255(13) 0.0001(10) 0.0040(11) 0.0032(11)

loop_
_atom_type_symbol
_atom_type_description
_atom_type_scat_dispersion_real
_atom_type_scat_dispersion_imag
_atom_type_scat_source
C C 0.0033 0.0016 'International Tables Vol C Tables 4.2.6.8 and 6.1.1.4'
H H 0.0000 0.0000 'International Tables Vol C Tables 4.2.6.8 and 6.1.1.4'
N N 0.0061 0.0033 'International Tables Vol C Tables 4.2.6.8 and 6.1.1.4'
O O 0.0106 0.0060 'International Tables Vol C Tables 4.2.6.8 and 6.1.1.4'
S S 0.1246 0.1234 'International Tables Vol C Tables 4.2.6.8 and 6.1.1.4'

loop_
_geom_angle_atom_site_label_1
_geom_angle_atom_site_label_2
_geom_angle_atom_site_label_3
_geom_angle
C1A S1A C3A 90.08(12)
C10A S2A C4A 88.48(12)
C8A O2A C13A 117.5(2)
C1A N1A C2A 110.8(2)
C4A N2A C5A 110.2(2)
N1A C1A C4A 121.3(2)
N1A C1A S1A 119.7(2)
C4A C1A S1A 119.1(2)
O1A C2A N1A 123.1(3)
O1A C2A C3A 121.8(3)
N1A C2A C3A 115.1(2)
C12A C3A C11A 111.2(2)
C12A C3A C2A 110.5(2)
C11A C3A C2A 108.9(2)
C12A C3A S1A 110.73(19)
C11A C3A S1A 111.01(19)
C2A C3A S1A 104.36(17)
N2A C4A C1A 123.9(2)
N2A C4A S2A 116.45(19)
C1A C4A S2A 119.7(2)
N2A C5A C6A 126.2(2)
N2A C5A C10A 115.0(2)
C6A C5A C10A 118.7(2)
C7A C6A C5A 119.6(2)
C7A C6A H6A 120.2
C5A C6A H6A 120.2
C6A C7A C8A 120.8(2)
C6A C7A H7A 119.6
C8A C7A H7A 119.6
O2A C8A C9A 124.0(2)
O2A C8A C7A 114.7(2)
C9A C8A C7A 121.3(2)
C8A C9A C10A 117.2(2)
C8A C9A H9A 121.4
C10A C9A H9A 121.4
C9A C10A C5A 122.4(2)
C9A C10A S2A 127.8(2)
C5A C10A S2A 109.80(19)
C3A C11A H11A 109.5
C3A C11A H11B 109.5
H11A C11A H11B 109.5
C3A C11A H11C 109.5
H11A C11A H11C 109.5
H11B C11A H11C 109.5
C3A C12A H12A 109.5
C3A C12A H12B 109.5
H12A C12A H12B 109.5
C3A C12A H12C 109.5
H12A C12A H12C 109.5
H12B C12A H12C 109.5
O2A C13A H13A 109.5
O2A C13A H13B 109.5
H13A C13A H13B 109.5
O2A C13A H13C 109.5
H13A C13A H13C 109.5
H13B C13A H13C 109.5
C1B S1B C3B 89.90(12)
C10B S2B C4B 88.39(12)
C1B N1B C2B 110.1(2)
C4B N2B C5B 110.1(2)
C8B O2B C13B 117.8(2)
N1B C1B C4B 122.5(2)
N1B C1B S1B 120.3(2)
C4B C1B S1B 117.3(2)
O1B C2B N1B 123.5(3)
O1B C2B C3B 121.4(2)
N1B C2B C3B 115.1(2)
C12B C3B C11B 111.7(2)
C12B C3B C2B 110.2(2)
C11B C3B C2B 108.1(2)
C12B C3B S1B 111.40(19)
C11B C3B S1B 110.62(19)
C2B C3B S1B 104.56(17)
N2B C4B C1B 122.3(2)
N2B C4B S2B 116.72(19)
C1B C4B S2B 121.0(2)
N2B C5B C6B 125.0(2)
N2B C5B C10B 115.3(2)
C6B C5B C10B 119.7(2)
C7B C6B C5B 118.4(2)
C7B C6B H6B 120.8
C5B C6B H6B 120.8
C6B C7B C8B 121.5(2)
C6B C7B H7B 119.3
C8B C7B H7B 119.3
O2B C8B C9B 124.2(2)
O2B C8B C7B 114.2(2)
C9B C8B C7B 121.6(2)
C8B C9B C10B 116.6(2)
C8B C9B H9B 121.7
C10B C9B H9B 121.7
C9B C10B C5B 122.3(2)
C9B C10B S2B 128.2(2)
C5B C10B S2B 109.51(18)
C3B C11B H11D 109.5
C3B C11B H11E 109.5
H11D C11B H11E 109.5
C3B C11B H11F 109.5
H11D C11B H11F 109.5
H11E C11B H11F 109.5
C3B C12B H12D 109.5
C3B C12B H12E 109.5
H12D C12B H12E 109.5
C3B C12B H12F 109.5
H12D C12B H12F 109.5
H12E C12B H12F 109.5
O2B C13B H13D 109.5
O2B C13B H13E 109.5
H13D C13B H13E 109.5
O2B C13B H13F 109.5
H13D C13B H13F 109.5
H13E C13B H13F 109.5

loop_
_geom_bond_atom_site_label_1
_geom_bond_atom_site_label_2
_geom_bond_distance
S1A C1A 1.749(3)
S1A C3A 1.832(3)
S2A C10A 1.731(3)
S2A C4A 1.754(3)
O1A C2A 1.210(3)
O2A C8A 1.365(3)
O2A C13A 1.434(3)
N1A C1A 1.298(3)
N1A C2A 1.412(3)
N2A C4A 1.303(3)
N2A C5A 1.383(3)
C1A C4A 1.451(4)
C2A C3A 1.543(4)
C3A C12A 1.530(4)
C3A C11A 1.536(4)
C5A C6A 1.408(3)
C5A C10A 1.410(4)
C6A C7A 1.366(4)
C6A H6A 0.9500
C7A C8A 1.414(4)
C7A H7A 0.9500
C8A C9A 1.390(4)
C9A C10A 1.395(3)
C9A H9A 0.9500
C11A H11A 0.9800
C11A H11B 0.9800
C11A H11C 0.9800
C12A H12A 0.9800
C12A H12B 0.9800
C12A H12C 0.9800
C13A H13A 0.9800
C13A H13B 0.9800
C13A H13C 0.9800
S1B C1B 1.745(3)
S1B C3B 1.819(3)
S2B C10B 1.734(3)
S2B C4B 1.749(3)
N1B C1B 1.299(3)
N1B C2B 1.408(3)
N2B C4B 1.305(3)
N2B C5B 1.375(3)
O1B C2B 1.216(3)
O2B C8B 1.363(3)
O2B C13B 1.437(3)
C1B C4B 1.451(4)
C2B C3B 1.548(4)
C3B C12B 1.529(4)
C3B C11B 1.539(4)
C5B C6B 1.406(4)
C5B C10B 1.414(3)
C6B C7B 1.373(4)
C6B H6B 0.9500
C7B C8B 1.409(4)
C7B H7B 0.9500
C8B C9B 1.394(4)
C9B C10B 1.399(3)
C9B H9B 0.9500
C11B H11D 0.9800
C11B H11E 0.9800
C11B H11F 0.9800
C12B H12D 0.9800
C12B H12E 0.9800
C12B H12F 0.9800
C13B H13D 0.9800
C13B H13E 0.9800
C13B H13F 0.9800

loop_
_geom_torsion_atom_site_label_1
_geom_torsion_atom_site_label_2
_geom_torsion_atom_site_label_3
_geom_torsion_atom_site_label_4
_geom_torsion
C2A N1A C1A C4A -179.8(2)
C2A N1A C1A S1A 0.2(3)
C3A S1A C1A N1A 0.7(2)
C3A S1A C1A C4A -179.3(2)
C1A N1A C2A O1A 179.5(3)
C1A N1A C2A C3A -1.3(3)
O1A C2A C3A C12A -60.0(3)
N1A C2A C3A C12A 120.7(2)
O1A C2A C3A C11A 62.4(3)
N1A C2A C3A C11A -116.9(2)
O1A C2A C3A S1A -179.1(2)
N1A C2A C3A S1A 1.7(3)
C1A S1A C3A C12A -120.1(2)
C1A S1A C3A C11A 115.9(2)
C1A S1A C3A C2A -1.24(18)
C5A N2A C4A C1A 179.1(2)
C5A N2A C4A S2A 0.4(3)
N1A C1A C4A N2A 178.4(2)
S1A C1A C4A N2A -1.6(3)
N1A C1A C4A S2A -2.9(3)
S1A C1A C4A S2A 177.09(13)
C10A S2A C4A N2A -0.5(2)
C10A S2A C4A C1A -179.3(2)
C4A N2A C5A C6A -179.8(2)
C4A N2A C5A C10A 0.0(3)
N2A C5A C6A C7A 179.7(2)
C10A C5A C6A C7A -0.1(4)
C5A C6A C7A C8A 0.1(4)
C13A O2A C8A C9A 5.4(4)
C13A O2A C8A C7A -175.0(2)
C6A C7A C8A O2A -179.8(2)
C6A C7A C8A C9A -0.2(4)
O2A C8A C9A C10A 179.8(2)
C7A C8A C9A C10A 0.3(4)
C8A C9A C10A C5A -0.2(4)
C8A C9A C10A S2A -179.44(19)
N2A C5A C10A C9A -179.6(2)
C6A C5A C10A C9A 0.1(4)
N2A C5A C10A S2A -0.3(3)
C6A C5A C10A S2A 179.47(18)
C4A S2A C10A C9A 179.7(2)
C4A S2A C10A C5A 0.42(19)
C2B N1B C1B C4B 178.8(2)
C2B N1B C1B S1B -0.9(3)
C3B S1B C1B N1B -0.7(2)
C3B S1B C1B C4B 179.5(2)
C1B N1B C2B O1B -178.2(3)
C1B N1B C2B C3B 2.5(3)
O1B C2B C3B C12B 58.1(3)
N1B C2B C3B C12B -122.7(2)
O1B C2B C3B C11B -64.2(3)
N1B C2B C3B C11B 115.0(2)
O1B C2B C3B S1B 177.9(2)
N1B C2B C3B S1B -2.9(3)
C1B S1B C3B C12B 120.8(2)
C1B S1B C3B C11B -114.3(2)
C1B S1B C3B C2B 1.83(18)
C5B N2B C4B C1B -180.0(2)
C5B N2B C4B S2B -0.5(3)
N1B C1B C4B N2B -176.5(2)
S1B C1B C4B N2B 3.3(3)
N1B C1B C4B S2B 4.1(3)
S1B C1B C4B S2B -176.16(13)
C10B S2B C4B N2B 0.2(2)
C10B S2B C4B C1B 179.7(2)
C4B N2B C5B C6B -179.5(2)
C4B N2B C5B C10B 0.6(3)
N2B C5B C6B C7B -178.9(2)
C10B C5B C6B C7B 0.9(4)
C5B C6B C7B C8B -1.3(4)
C13B O2B C8B C9B -4.2(3)
C13B O2B C8B C7B 175.5(2)
C6B C7B C8B O2B -178.7(2)
C6B C7B C8B C9B 1.0(4)
O2B C8B C9B C10B 179.4(2)
C7B C8B C9B C10B -0.3(4)
C8B C9B C10B C5B 0.0(4)
C8B C9B C10B S2B -179.95(19)
N2B C5B C10B C9B 179.6(2)
C6B C5B C10B C9B -0.3(4)
N2B C5B C10B S2B -0.5(3)
C6B C5B C10B S2B 179.63(19)
C4B S2B C10B C9B -179.9(2)
C4B S2B C10B C5B 0.18(18)
